data_4340766
loop_
_publ_author_name
'Lin, Jian'
'Diefenbach, Kariem'
'Kikugawa, Naoki'
'Baumbach, Ryan E.'
'Albrecht-Schmitt, Thomas E'

_publ_section_title
;
 Dimensional and coordination number reductions in a large family of
 lanthanide tellurite sulfates.
;
_journal_issue 16
_journal_name_full 'Inorganic chemistry'
_journal_page_first 8555
_journal_page_last 8564
_journal_paper_doi 10.1021/ic501163x
_journal_volume 53
_journal_year 2014
_chemical_formula_moiety Ho2(Te4O10)(SO4)
_chemical_formula_sum 'Ho2 O14 S Te4'
_chemical_formula_weight 1096.32
_chemical_melting_point ?
_chemical_name_common 'Holmium tellurite sulfate'
_chemical_name_systematic
; 
 ? 
;
_space_group_IT_number 2
_symmetry_cell_setting triclinic
_symmetry_space_group_name_Hall '-P 1'
_symmetry_space_group_name_H-M 'P -1'
_atom_sites_solution_hydrogens none
_atom_sites_solution_primary direct
_atom_sites_solution_secondary difmap
_audit_creation_method SHELXL-97
_cell_angle_alpha 89.8870(10)
_cell_angle_beta 72.4970(10)
_cell_angle_gamma 88.1390(10)
_cell_formula_units_Z 2
_cell_length_a 6.8115(3)
_cell_length_b 9.3149(5)
_cell_length_c 9.8627(5)
_cell_measurement_reflns_used 2762
_cell_measurement_temperature 100(2)
_cell_measurement_theta_max 27.58
_cell_measurement_theta_min 2.17
_cell_volume 596.47(5)
_computing_cell_refinement 'smart saint'
_computing_data_collection smart
_computing_data_reduction SAINT
_computing_molecular_graphics 'SHELXP-97 (Sheldrick, 1997)'
_computing_publication_material 'SHELXCIF-97 (Sheldrick, 2000)'
_computing_structure_refinement 'SHELXL-97 (Sheldrick, 1997)'
_computing_structure_solution 'SHELXS-97 (Sheldrick, 1990)'
_diffrn_ambient_temperature 100(2)
_diffrn_detector_area_resol_mean 0
_diffrn_measured_fraction_theta_full 0.999
_diffrn_measured_fraction_theta_max 0.999
_diffrn_measurement_device_type 'BRUKER apex II'
_diffrn_measurement_method '0.5 wide w/ exposures'
_diffrn_radiation_monochromator 'Quazar optics'
_diffrn_radiation_source 'Imus microfocused'
_diffrn_radiation_type MoK\a
_diffrn_radiation_wavelength 0.71073
_diffrn_reflns_av_R_equivalents 0.0268
_diffrn_reflns_av_sigmaI/netI 0.0229
_diffrn_reflns_limit_h_max 8
_diffrn_reflns_limit_h_min -8
_diffrn_reflns_limit_k_max 12
_diffrn_reflns_limit_k_min -12
_diffrn_reflns_limit_l_max 12
_diffrn_reflns_limit_l_min -12
_diffrn_reflns_number 9394
_diffrn_reflns_theta_full 27.58
_diffrn_reflns_theta_max 27.58
_diffrn_reflns_theta_min 2.17
_exptl_absorpt_coefficient_mu 23.011
_exptl_absorpt_correction_T_max 0.794
_exptl_absorpt_correction_T_min 0.759
_exptl_absorpt_correction_type numerical
_exptl_absorpt_process_details SHELTXPREP
_exptl_crystal_colour Colorless
_exptl_crystal_density_diffrn 6.104
_exptl_crystal_density_meas ?
_exptl_crystal_density_method 'not measured'
_exptl_crystal_description Pink
_exptl_crystal_F_000 940
_exptl_crystal_size_max 0.085
_exptl_crystal_size_mid 0.010
_exptl_crystal_size_min 0.010
_refine_diff_density_max 0.803
_refine_diff_density_min -2.186
_refine_diff_density_rms 0.361
_refine_ls_extinction_method none
_refine_ls_goodness_of_fit_ref 1.143
_refine_ls_hydrogen_treatment none
_refine_ls_matrix_type full
_refine_ls_number_parameters 190
_refine_ls_number_reflns 2763
_refine_ls_number_restraints 0
_refine_ls_restrained_S_all 1.143
_refine_ls_R_factor_all 0.0171
_refine_ls_R_factor_gt 0.0163
_refine_ls_shift/su_max 0.001
_refine_ls_shift/su_mean 0.000
_refine_ls_structure_factor_coef Fsqd
_refine_ls_weighting_details 'calc w=1/[\s^2^(Fo^2^)+(0.0159P)^2^+1.3325P] where P=(Fo^2^+2Fc^2^)/3'
_refine_ls_weighting_scheme calc
_refine_ls_wR_factor_gt 0.0406
_refine_ls_wR_factor_ref 0.0411
_reflns_number_gt 2675
_reflns_number_total 2763
_reflns_threshold_expression >2sigma(I)
_cod_data_source_file ic501163x_si_002.cif
_cod_data_source_block Ho5
_cod_depositor_comments
;
The following automatic conversions were performed:

'_chemical_melting_point' value 'N/A' was changed to '?' - the value
is undefined or not given.

'_symmetry_cell_setting' value
'Triclinic' changed to 'triclinic' according to
/usr/data/users/saulius/crontab/automatic-downloads/rss-feeds/ACS/lib/dictionaries/cif_core.dic
dictionary named 'cif_core.dic' version 2.4.2 from 2011-04-26.

Automatic conversion script
Id: cif_fix_values 2281 2013-09-26 08:29:07Z andrius 

 Adding full bibliography for 4340748--4340769.cif.

The following automatic conversions were performed:

'_exptl_crystal_density_meas' value 'N/A' was changed to '?' - the
value is perceived as not measured.

Automatic conversion script
Id: cif_fix_values 3008 2015-01-20 13:52:24Z robertas 
;
_cod_original_sg_symbol_H-M P-1
_cod_database_code 4340766

loop_
_symmetry_equiv_pos_as_xyz
'x, y, z'
'-x, -y, -z'

loop_
_atom_site_label
_atom_site_type_symbol
_atom_site_fract_x
_atom_site_fract_y
_atom_site_fract_z
_atom_site_U_iso_or_equiv
_atom_site_adp_type
_atom_site_occupancy
_atom_site_symmetry_multiplicity
_atom_site_calc_flag
Ho1 Ho 0.13076(3) 0.696579(19) 0.918980(18) 0.00745(5) Uani 1 1 d
Ho2 Ho 0.25886(3) 0.474940(19) 1.218443(19) 0.00836(5) Uani 1 1 d
Te1 Te 0.56964(4) 0.86424(3) 0.63859(3) 0.01040(6) Uani 1 1 d
Te2 Te 0.12380(4) 0.75258(3) 0.53976(3) 0.00846(6) Uani 1 1 d
Te3 Te 0.44557(4) 0.19577(3) 0.95673(3) 0.00779(6) Uani 1 1 d
Te4 Te 0.26300(4) 0.39600(3) 0.71293(3) 0.00869(6) Uani 1 1 d
S1 S 0.02012(15) 0.95256(10) 1.21776(11) 0.00962(19) Uani 1 1 d
O1 O 0.4378(4) 0.8186(3) 0.8259(3) 0.0156(6) Uani 1 1 d
O2 O 0.7712(4) 0.7182(3) 0.6145(3) 0.0122(6) Uani 1 1 d
O3 O 0.4209(4) 0.7562(3) 0.5400(3) 0.0155(6) Uani 1 1 d
O4 O 0.0828(4) 0.6231(3) 0.6924(3) 0.0096(5) Uani 1 1 d
O5 O 0.1785(5) 0.6143(3) 0.4015(3) 0.0182(7) Uani 1 1 d
O6 O 0.6355(4) 0.3388(3) 0.9408(3) 0.0114(6) Uani 1 1 d
O7 O 0.2203(4) 0.3073(3) 1.0627(3) 0.0116(6) Uani 1 1 d
O8 O 0.3950(4) 0.2327(3) 0.7781(3) 0.0113(6) Uani 1 1 d
O9 O 0.0202(4) 0.4240(3) 0.8669(3) 0.0101(6) Uani 1 1 d
O10 O 0.4018(4) 0.5267(3) 0.7905(3) 0.0112(6) Uani 1 1 d
O11 O -0.0806(5) 1.0955(3) 1.2201(3) 0.0212(7) Uani 1 1 d
O12 O -0.0990(5) 0.8726(4) 1.3411(3) 0.0228(7) Uani 1 1 d
O13 O 0.0317(5) 0.8803(3) 1.0838(3) 0.0178(6) Uani 1 1 d
O14 O 0.2296(5) 0.9712(4) 1.2268(4) 0.0271(8) Uani 1 1 d

loop_
_atom_site_aniso_label
_atom_site_aniso_U_11
_atom_site_aniso_U_22
_atom_site_aniso_U_33
_atom_site_aniso_U_23
_atom_site_aniso_U_13
_atom_site_aniso_U_12
Ho1 0.00584(9) 0.00934(9) 0.00705(9) -0.00012(7) -0.00181(7) 0.00034(7)
Ho2 0.00798(9) 0.00931(9) 0.00822(9) -0.00030(7) -0.00299(7) -0.00107(7)
Te1 0.00940(13) 0.01183(13) 0.00987(13) 0.00232(9) -0.00283(10) 0.00024(9)
Te2 0.01077(12) 0.00787(12) 0.00687(12) 0.00062(9) -0.00284(9) -0.00018(9)
Te3 0.00650(12) 0.00686(12) 0.00929(12) -0.00097(9) -0.00138(9) 0.00064(9)
Te4 0.00763(12) 0.01085(13) 0.00725(12) -0.00160(9) -0.00180(9) 0.00037(9)
S1 0.0106(4) 0.0079(4) 0.0103(4) 0.0001(3) -0.0031(4) 0.0002(4)
O1 0.0119(14) 0.0229(16) 0.0110(14) 0.0022(12) -0.0013(11) -0.0081(12)
O2 0.0100(13) 0.0128(14) 0.0145(14) 0.0014(11) -0.0049(11) 0.0017(11)
O3 0.0085(13) 0.0252(17) 0.0130(15) -0.0044(12) -0.0035(11) -0.0008(12)
O4 0.0089(13) 0.0099(13) 0.0092(13) 0.0025(10) -0.0017(11) 0.0013(10)
O5 0.0239(17) 0.0164(16) 0.0122(15) -0.0051(12) -0.0025(13) 0.0016(13)
O6 0.0106(13) 0.0121(14) 0.0142(14) 0.0033(11) -0.0073(11) -0.0054(11)
O7 0.0065(13) 0.0149(14) 0.0128(14) -0.0046(11) -0.0023(11) 0.0038(11)
O8 0.0114(13) 0.0126(14) 0.0110(14) -0.0014(11) -0.0056(11) 0.0043(11)
O9 0.0060(12) 0.0140(14) 0.0085(13) 0.0026(11) 0.0004(10) 0.0019(11)
O10 0.0078(13) 0.0123(14) 0.0146(14) -0.0025(11) -0.0048(11) -0.0005(11)
O11 0.0368(19) 0.0112(15) 0.0153(16) -0.0050(12) -0.0087(14) 0.0114(14)
O12 0.0265(17) 0.0294(19) 0.0135(16) 0.0095(13) -0.0065(13) -0.0105(14)
O13 0.0303(17) 0.0111(14) 0.0111(15) -0.0029(11) -0.0053(13) 0.0032(13)
O14 0.0123(15) 0.032(2) 0.038(2) -0.0077(16) -0.0083(15) -0.0027(14)

loop_
_atom_type_symbol
_atom_type_description
_atom_type_scat_dispersion_real
_atom_type_scat_dispersion_imag
_atom_type_scat_source
O O 0.0106 0.0060 'International Tables Vol C Tables 4.2.6.8 and 6.1.1.4'
S S 0.1246 0.1234 'International Tables Vol C Tables 4.2.6.8 and 6.1.1.4'
Te Te -0.5308 1.6751 'International Tables Vol C Tables 4.2.6.8 and 6.1.1.4'
Ho Ho -0.2175 4.6783 'International Tables Vol C Tables 4.2.6.8 and 6.1.1.4'

loop_
_geom_angle_atom_site_label_1
_geom_angle_atom_site_label_2
_geom_angle_atom_site_label_3
_geom_angle
_geom_angle_site_symmetry_1
_geom_angle_site_symmetry_3
O13 Ho1 O7 84.59(11) . 2_567
O13 Ho1 O1 86.38(11) . .
O7 Ho1 O1 145.35(11) 2_567 .
O13 Ho1 O9 76.73(10) . 2_567
O7 Ho1 O9 75.35(10) 2_567 2_567
O1 Ho1 O9 134.37(10) . 2_567
O13 Ho1 O6 77.49(11) . 2_667
O7 Ho1 O6 141.39(10) 2_567 2_667
O1 Ho1 O6 67.66(10) . 2_667
O9 Ho1 O6 67.41(9) 2_567 2_667
O13 Ho1 O10 147.45(11) . .
O7 Ho1 O10 127.24(10) 2_567 .
O1 Ho1 O10 70.78(10) . .
O9 Ho1 O10 102.62(9) 2_567 .
O6 Ho1 O10 72.56(10) 2_667 .
O13 Ho1 O11 75.94(10) . 2_577
O7 Ho1 O11 76.72(11) 2_567 2_577
O1 Ho1 O11 68.63(11) . 2_577
O9 Ho1 O11 142.34(10) 2_567 2_577
O6 Ho1 O11 129.60(11) 2_667 2_577
O10 Ho1 O11 114.35(10) . 2_577
O13 Ho1 O4 139.54(10) . .
O7 Ho1 O4 69.20(9) 2_567 .
O1 Ho1 O4 97.86(10) . .
O9 Ho1 O4 122.37(9) 2_567 .
O6 Ho1 O4 141.15(9) 2_667 .
O10 Ho1 O4 68.61(9) . .
O11 Ho1 O4 68.55(10) 2_577 .
O13 Ho1 O9 140.79(10) . .
O7 Ho1 O9 68.97(9) 2_567 .
O1 Ho1 O9 131.55(10) . .
O9 Ho1 O9 69.05(11) 2_567 .
O6 Ho1 O9 105.28(9) 2_667 .
O10 Ho1 O9 61.86(8) . .
O11 Ho1 O9 122.26(10) 2_577 .
O4 Ho1 O9 56.52(8) . .
O13 Ho1 Te4 172.48(8) . .
O7 Ho1 Te4 95.00(7) 2_567 .
O1 Ho1 Te4 98.05(8) . .
O9 Ho1 Te4 95.88(7) 2_567 .
O6 Ho1 Te4 98.49(7) 2_667 .
O10 Ho1 Te4 32.24(7) . .
O11 Ho1 Te4 111.31(7) 2_577 .
O4 Ho1 Te4 46.10(6) . .
O9 Ho1 Te4 33.80(5) . .
O13 Ho1 Ho2 120.00(8) . 2_567
O7 Ho1 Ho2 35.45(7) 2_567 2_567
O1 Ho1 Ho2 137.54(7) . 2_567
O9 Ho1 Ho2 86.46(7) 2_567 2_567
O6 Ho1 Ho2 145.06(7) 2_667 2_567
O10 Ho1 Ho2 92.19(7) . 2_567
O11 Ho1 Ho2 85.25(8) 2_577 2_567
O4 Ho1 Ho2 40.16(6) . 2_567
O9 Ho1 Ho2 41.32(5) . 2_567
Te4 Ho1 Ho2 60.142(6) . 2_567
O13 Ho1 Ho2 86.15(8) . .
O7 Ho1 Ho2 111.84(7) 2_567 .
O1 Ho1 Ho2 100.81(7) . .
O9 Ho1 Ho2 36.95(6) 2_567 .
O6 Ho1 Ho2 33.95(6) 2_667 .
O10 Ho1 Ho2 76.15(7) . .
O11 Ho1 Ho2 159.52(8) 2_577 .
O4 Ho1 Ho2 131.55(6) . .
O9 Ho1 Ho2 78.03(6) . .
Te4 Ho1 Ho2 87.038(7) . .
Ho2 Ho1 Ho2 112.731(6) 2_567 .
O5 Ho2 O7 158.70(11) 1_556 .
O5 Ho2 O10 90.91(11) 1_556 2_667
O7 Ho2 O10 108.26(10) . 2_667
O5 Ho2 O6 93.75(11) 1_556 2_667
O7 Ho2 O6 98.13(10) . 2_667
O10 Ho2 O6 81.40(10) 2_667 2_667
O5 Ho2 O2 85.69(11) 1_556 2_667
O7 Ho2 O2 86.61(10) . 2_667
O10 Ho2 O2 85.57(10) 2_667 2_667
O6 Ho2 O2 166.95(10) 2_667 2_667
O5 Ho2 O4 87.96(11) 1_556 2_567
O7 Ho2 O4 70.80(10) . 2_567
O10 Ho2 O4 150.35(10) 2_667 2_567
O6 Ho2 O4 128.24(9) 2_667 2_567
O2 Ho2 O4 64.79(9) 2_667 2_567
O5 Ho2 O9 92.67(11) 1_556 2_567
O7 Ho2 O9 75.94(10) . 2_567
O10 Ho2 O9 148.55(10) 2_667 2_567
O6 Ho2 O9 67.19(9) 2_667 2_567
O2 Ho2 O9 125.85(9) 2_667 2_567
O4 Ho2 O9 61.06(9) 2_567 2_567
O5 Ho2 Te4 70.85(9) 1_556 2_567
O7 Ho2 Te4 91.63(7) . 2_567
O10 Ho2 Te4 158.95(7) 2_667 2_567
O6 Ho2 Te4 89.19(7) 2_667 2_567
O2 Ho2 Te4 102.87(7) 2_667 2_567
O4 Ho2 Te4 43.03(6) 2_567 2_567
O9 Ho2 Te4 29.73(6) 2_567 2_567
O5 Ho2 Te3 167.76(8) 1_556 .
O7 Ho2 Te3 26.56(7) . .
O10 Ho2 Te3 81.70(7) 2_667 .
O6 Ho2 Te3 94.76(7) 2_667 .
O2 Ho2 Te3 84.02(7) 2_667 .
O4 Ho2 Te3 93.64(7) 2_567 .
O9 Ho2 Te3 98.73(7) 2_567 .
Te4 Ho2 Te3 118.017(7) 2_567 .
O5 Ho2 Ho1 123.18(9) 1_556 2_567
O7 Ho2 Ho1 36.84(7) . 2_567
O10 Ho2 Ho1 145.04(7) 2_667 2_567
O6 Ho2 Ho1 101.88(7) 2_667 2_567
O2 Ho2 Ho1 89.23(7) 2_667 2_567
O4 Ho2 Ho1 40.59(7) 2_567 2_567
O9 Ho2 Ho1 47.89(7) 2_567 2_567
Te4 Ho2 Ho1 55.370(6) 2_567 2_567
Te3 Ho2 Ho1 63.370(6) . 2_567
O5 Ho2 Ho1 105.51(8) 1_556 .
O7 Ho2 Ho1 75.51(7) . .
O10 Ho2 Ho1 114.31(7) 2_667 .
O6 Ho2 Ho1 35.57(7) 2_667 .
O2 Ho2 Ho1 156.45(7) 2_667 .
O4 Ho2 Ho1 94.46(6) 2_567 .
O9 Ho2 Ho1 35.10(6) 2_567 .
Te4 Ho2 Ho1 63.183(6) 2_567 .
Te3 Ho2 Ho1 86.485(7) . .
Ho1 Ho2 Ho1 67.268(6) 2_567 .
O1 Te1 O2 94.15(13) . .
O1 Te1 O3 101.72(13) . .
O2 Te1 O3 91.90(13) . .
O5 Te2 O4 95.38(13) . .
O5 Te2 O3 93.22(13) . .
O4 Te2 O3 86.49(12) . .
O5 Te2 O2 94.40(12) . 1_455
O4 Te2 O2 75.30(11) . 1_455
O3 Te2 O2 160.83(11) . 1_455
O7 Te3 O6 95.07(13) . .
O7 Te3 O8 94.52(12) . .
O6 Te3 O8 96.18(12) . .
O7 Te3 O1 87.78(11) . 2_667
O6 Te3 O1 73.22(11) . 2_667
O8 Te3 O1 169.33(11) . 2_667
O7 Te3 Ho2 33.04(9) . .
O6 Te3 Ho2 67.66(9) . .
O8 Te3 Ho2 114.49(8) . .
O1 Te3 Ho2 63.15(7) 2_667 .
O10 Te4 O9 91.40(12) . .
O10 Te4 O8 92.11(12) . .
O9 Te4 O8 101.46(12) . .
O10 Te4 O4 78.13(11) . .
O9 Te4 O4 68.52(10) . .
O8 Te4 O4 165.53(10) . .
O10 Te4 Ho1 44.16(8) . .
O9 Te4 Ho1 54.43(9) . .
O8 Te4 Ho1 119.57(8) . .
O4 Te4 Ho1 46.25(7) . .
O10 Te4 Ho2 108.37(8) . 2_567
O9 Te4 Ho2 40.19(8) . 2_567
O8 Te4 Ho2 134.48(8) . 2_567
O4 Te4 Ho2 42.69(6) . 2_567
Ho1 Te4 Ho2 64.488(6) . 2_567
O12 S1 O13 112.0(2) . .
O12 S1 O14 109.5(2) . .
O13 S1 O14 109.5(2) . .
O12 S1 O11 108.4(2) . .
O13 S1 O11 108.70(18) . .
O14 S1 O11 108.7(2) . .
Te1 O1 Ho1 128.54(15) . .
Te1 O1 Te3 132.99(14) . 2_667
Ho1 O1 Te3 96.81(10) . 2_667
Te1 O2 Te2 124.80(14) . 1_655
Te1 O2 Ho2 122.24(13) . 2_667
Te2 O2 Ho2 102.24(10) 1_655 2_667
Te1 O3 Te2 135.23(16) . .
Te2 O4 Ho2 116.40(12) . 2_567
Te2 O4 Te4 130.74(13) . .
Ho2 O4 Te4 94.28(9) 2_567 .
Te2 O4 Ho1 120.97(13) . .
Ho2 O4 Ho1 99.26(10) 2_567 .
Te4 O4 Ho1 87.65(9) . .
Te2 O5 Ho2 172.09(18) . 1_554
Te3 O6 Ho2 132.98(14) . 2_667
Te3 O6 Ho1 115.34(13) . 2_667
Ho2 O6 Ho1 110.48(11) 2_667 2_667
Te3 O7 Ho2 120.40(13) . .
Te3 O7 Ho1 131.79(14) . 2_567
Ho2 O7 Ho1 107.71(11) . 2_567
Te3 O8 Te4 131.40(15) . .
Te4 O9 Ho1 134.99(13) . 2_567
Te4 O9 Ho2 110.08(12) . 2_567
Ho1 O9 Ho2 107.95(10) 2_567 2_567
Te4 O9 Ho1 91.78(10) . .
Ho1 O9 Ho1 110.95(10) 2_567 .
Ho2 O9 Ho1 90.79(9) 2_567 .
Te4 O10 Ho2 129.24(14) . 2_667
Te4 O10 Ho1 103.61(11) . .
Ho2 O10 Ho1 127.06(12) 2_667 .
S1 O11 Ho1 146.33(19) . 2_577
S1 O13 Ho1 154.15(19) . .

loop_
_geom_bond_atom_site_label_1
_geom_bond_atom_site_label_2
_geom_bond_distance
_geom_bond_site_symmetry_2
Ho1 O13 2.302(3) .
Ho1 O7 2.345(3) 2_567
Ho1 O1 2.346(3) .
Ho1 O9 2.353(3) 2_567
Ho1 O6 2.418(3) 2_667
Ho1 O10 2.435(3) .
Ho1 O11 2.445(3) 2_577
Ho1 O4 2.456(3) .
Ho1 O9 2.764(3) .
Ho1 Te4 3.3968(3) .
Ho1 Ho2 3.7256(3) 2_567
Ho1 Ho2 3.8931(3) .
Ho2 O5 2.148(3) 1_556
Ho2 O7 2.269(3) .
Ho2 O10 2.286(3) 2_667
Ho2 O6 2.321(3) 2_667
Ho2 O2 2.409(3) 2_667
Ho2 O4 2.434(3) 2_567
Ho2 O9 2.460(3) 2_567
Ho2 Te4 3.5802(3) 2_567
Ho2 Te3 3.5888(3) .
Ho2 Ho1 3.7257(3) 2_567
Te1 O1 1.850(3) .
Te1 O2 1.864(3) .
Te1 O3 1.909(3) .
Te2 O5 1.824(3) .
Te2 O4 1.887(3) .
Te2 O3 2.026(3) .
Te2 O2 2.323(3) 1_455
Te3 O7 1.861(3) .
Te3 O6 1.861(3) .
Te3 O8 1.922(3) .
Te3 O1 2.502(3) 2_667
Te4 O10 1.864(3) .
Te4 O9 1.890(3) .
Te4 O8 1.947(3) .
Te4 O4 2.450(3) .
Te4 Ho2 3.5801(3) 2_567
S1 O12 1.461(3) .
S1 O13 1.464(3) .
S1 O14 1.472(3) .
S1 O11 1.475(3) .
O1 Te3 2.502(3) 2_667
O2 Te2 2.323(3) 1_655
O2 Ho2 2.409(3) 2_667
O4 Ho2 2.434(3) 2_567
O5 Ho2 2.148(3) 1_554
O6 Ho2 2.321(3) 2_667
O6 Ho1 2.418(3) 2_667
O7 Ho1 2.345(3) 2_567
O9 Ho1 2.353(3) 2_567
O9 Ho2 2.460(3) 2_567
O10 Ho2 2.286(3) 2_667
O11 Ho1 2.445(3) 2_577
